data_4104634
loop_
_publ_author_name
'Ting Yang'
'Alessandro Ferrali'
'Filippo Sladojevich'
'Leonie Campbell'
'Darren J. Dixon'

_publ_section_title
;
 Br\/onsted Base/Lewis Acid Cooperative Catalysis in the Enantioselective
 Conia-Ene Reaction
;
_journal_name_full 'Journal of the American Chemical Society'
_journal_page_first 9140
_journal_page_last 9141
_journal_paper_doi 10.1021/ja9004859
_journal_volume 131
_journal_year 2009
_chemical_absolute_configuration ad
_chemical_formula_sum 'C15 H15 Br O3'
_chemical_formula_weight 323.18
_space_group_IT_number 4
_symmetry_cell_setting monoclinic
_symmetry_space_group_name_Hall 'P 2yb'
_symmetry_space_group_name_H-M 'P 1 21 1'
_atom_sites_solution_hydrogens geom
_atom_sites_solution_primary direct
_atom_sites_solution_secondary difmap
_audit_creation_method SHELXL-97
_cell_angle_alpha 90.00
_cell_angle_beta 100.213(6)
_cell_angle_gamma 90.00
_cell_formula_units_Z 2
_cell_length_a 7.812(2)
_cell_length_b 5.9774(19)
_cell_length_c 15.107(5)
_cell_measurement_reflns_used 711
_cell_measurement_temperature 100(2)
_cell_measurement_theta_max 24.22
_cell_measurement_theta_min 2.74
_cell_volume 694.3(4)
_computing_cell_refinement 'Bruker SMART'
_computing_data_collection 'Bruker SMART'
_computing_data_reduction 'Bruker SAINT'
_computing_molecular_graphics 'Bruker SHELXTL'
_computing_publication_material 'Bruker SHELXTL'
_computing_structure_refinement 'SHELXL-97 (Sheldrick, 1997)'
_computing_structure_solution 'SHELXS-97 (Sheldrick, 1990)'
_diffrn_ambient_temperature 100(2)
_diffrn_measured_fraction_theta_full 0.988
_diffrn_measured_fraction_theta_max 0.988
_diffrn_measurement_device_type 'CCD area detector'
_diffrn_measurement_method 'phi and omega scans'
_diffrn_radiation_monochromator graphite
_diffrn_radiation_source 'fine-focus sealed tube'
_diffrn_radiation_type MoK\a
_diffrn_radiation_wavelength 0.71073
_diffrn_reflns_av_R_equivalents 0.0265
_diffrn_reflns_av_sigmaI/netI 0.0750
_diffrn_reflns_limit_h_max 5
_diffrn_reflns_limit_h_min -9
_diffrn_reflns_limit_k_max 7
_diffrn_reflns_limit_k_min -7
_diffrn_reflns_limit_l_max 18
_diffrn_reflns_limit_l_min -18
_diffrn_reflns_number 3973
_diffrn_reflns_theta_full 26.35
_diffrn_reflns_theta_max 26.35
_diffrn_reflns_theta_min 1.37
_exptl_absorpt_coefficient_mu 2.961
_exptl_absorpt_correction_T_max 1.000
_exptl_absorpt_correction_T_min 0.408
_exptl_absorpt_correction_type multi-scan
_exptl_absorpt_process_details SADABS
_exptl_crystal_colour colourless
_exptl_crystal_density_diffrn 1.546
_exptl_crystal_description block
_exptl_crystal_F_000 328
_exptl_crystal_size_max 0.22
_exptl_crystal_size_mid 0.15
_exptl_crystal_size_min 0.15
_refine_diff_density_max 0.903
_refine_diff_density_min -0.440
_refine_diff_density_rms 0.105
_refine_ls_abs_structure_details 'Flack H D (1983), Acta Cryst. A39, 876-881'
_refine_ls_abs_structure_Flack 0.015(15)
_refine_ls_extinction_method none
_refine_ls_goodness_of_fit_ref 1.008
_refine_ls_hydrogen_treatment constr
_refine_ls_matrix_type full
_refine_ls_number_parameters 173
_refine_ls_number_reflns 2733
_refine_ls_number_restraints 1
_refine_ls_restrained_S_all 1.008
_refine_ls_R_factor_all 0.0446
_refine_ls_R_factor_gt 0.0368
_refine_ls_shift/su_max 0.000
_refine_ls_shift/su_mean 0.000
_refine_ls_structure_factor_coef Fsqd
_refine_ls_weighting_details 'calc w=1/[\s^2^(Fo^2^)+(0.0497P)^2^+0.0000P] where P=(Fo^2^+2Fc^2^)/3'
_refine_ls_weighting_scheme calc
_refine_ls_wR_factor_gt 0.0812
_refine_ls_wR_factor_ref 0.1040
_reflns_number_gt 2375
_reflns_number_total 2733
_reflns_threshold_expression >2sigma(I)
_cod_data_source_file ja9004859_si_001.cif
_cod_data_source_block z:\s3003\work\s3003abs
_cod_original_cell_volume 694.2(4)
_cod_database_code 4104634

loop_
_symmetry_equiv_pos_as_xyz
'x, y, z'
'-x, y+1/2, -z'

loop_
_atom_site_label
_atom_site_type_symbol
_atom_site_fract_x
_atom_site_fract_y
_atom_site_fract_z
_atom_site_U_iso_or_equiv
_atom_site_adp_type
_atom_site_occupancy
_atom_site_symmetry_multiplicity
_atom_site_calc_flag
_atom_site_refinement_flags
Br1 Br 0.76940(5) 0.15602(9) -0.13726(3) 0.02462(15) Uani 1 1 d .
O1 O 0.5438(4) 0.1736(9) 0.2766(2) 0.0199(7) Uani 1 1 d .
O2 O 1.0711(4) 0.5506(6) 0.3124(2) 0.0220(8) Uani 1 1 d .
O3 O 1.0054(4) 0.1855(7) 0.3064(2) 0.0188(8) Uani 1 1 d .
C1 C 0.7392(6) 0.1961(9) -0.0165(3) 0.0188(13) Uani 1 1 d .
C2 C 0.8136(6) 0.3815(8) 0.0311(3) 0.0201(11) Uani 1 1 d .
H2 H 0.8765 0.4852 0.0039 0.024 Uiso 1 1 calc R
C3 C 0.7924(6) 0.4092(8) 0.1195(3) 0.0184(10) Uani 1 1 d .
H3 H 0.8450 0.5302 0.1523 0.022 Uiso 1 1 calc R
C4 C 0.6930(6) 0.2578(8) 0.1606(4) 0.0174(10) Uani 1 1 d .
C5 C 0.6182(7) 0.0787(7) 0.1097(4) 0.0190(11) Uani 1 1 d .
H5 H 0.5512 -0.0225 0.1356 0.023 Uiso 1 1 calc R
C6 C 0.6400(6) 0.0449(8) 0.0210(4) 0.0215(11) Uani 1 1 d .
H6 H 0.5888 -0.0767 -0.0119 0.026 Uiso 1 1 calc R
C7 C 0.6631(6) 0.2743(8) 0.2545(3) 0.0167(10) Uani 1 1 d .
C8 C 0.7797(6) 0.4275(8) 0.3219(3) 0.0167(10) Uani 1 1 d .
C9 C 0.7601(6) 0.3778(8) 0.4190(3) 0.0179(10) Uani 1 1 d .
C10 C 0.6583(7) 0.5669(8) 0.4506(4) 0.0260(12) Uani 1 1 d .
H10A H 0.7348 0.6663 0.4901 0.031 Uiso 1 1 calc R
H10B H 0.5706 0.5094 0.4827 0.031 Uiso 1 1 calc R
C11 C 0.5738(6) 0.6893(10) 0.3659(3) 0.0230(12) Uani 1 1 d .
H11A H 0.5510 0.8445 0.3785 0.028 Uiso 1 1 calc R
H11B H 0.4658 0.6179 0.3385 0.028 Uiso 1 1 calc R
C12 C 0.7107(5) 0.6698(12) 0.3060(3) 0.0196(9) Uani 1 1 d .
H12A H 0.8033 0.7778 0.3233 0.024 Uiso 1 1 calc R
H12B H 0.6597 0.6932 0.2434 0.024 Uiso 1 1 calc R
C13 C 0.8192(6) 0.2024(9) 0.4661(3) 0.0251(14) Uani 1 1 d .
H13A H 0.7994 0.1863 0.5247 0.030 Uiso 1 1 calc R
H13B H 0.8810 0.0935 0.4411 0.030 Uiso 1 1 calc R
C14 C 0.9687(6) 0.4005(8) 0.3133(3) 0.0168(10) Uani 1 1 d .
C15 C 1.1839(6) 0.1333(13) 0.2986(3) 0.0246(12) Uani 1 1 d .
H15A H 1.2042 0.1768 0.2401 0.037 Uiso 1 1 calc R
H15B H 1.2033 -0.0246 0.3065 0.037 Uiso 1 1 calc R
H15C H 1.2621 0.2131 0.3439 0.037 Uiso 1 1 calc R

loop_
_atom_site_aniso_label
_atom_site_aniso_U_11
_atom_site_aniso_U_22
_atom_site_aniso_U_33
_atom_site_aniso_U_23
_atom_site_aniso_U_13
_atom_site_aniso_U_12
Br1 0.0235(2) 0.0339(3) 0.0165(2) -0.0022(3) 0.00401(16) 0.0053(3)
O1 0.0151(14) 0.0233(18) 0.0215(15) 0.004(2) 0.0037(12) -0.004(2)
O2 0.0205(19) 0.0237(18) 0.022(2) -0.0022(15) 0.0048(15) -0.0065(15)
O3 0.0162(14) 0.016(2) 0.0252(16) 0.0010(16) 0.0058(12) -0.0014(16)
C1 0.019(2) 0.028(4) 0.009(2) 0.002(2) 0.0000(18) 0.003(2)
C2 0.013(2) 0.021(3) 0.027(3) 0.003(2) 0.008(2) -0.003(2)
C3 0.019(3) 0.017(2) 0.019(2) -0.004(2) 0.002(2) -0.005(2)
C4 0.013(2) 0.020(2) 0.019(3) 0.000(2) 0.000(2) 0.000(2)
C5 0.016(2) 0.014(2) 0.026(3) 0.0025(19) 0.004(2) -0.0030(18)
C6 0.019(3) 0.018(2) 0.026(3) -0.004(2) -0.001(2) 0.000(2)
C7 0.013(2) 0.016(2) 0.021(3) 0.002(2) 0.002(2) 0.003(2)
C8 0.015(3) 0.015(2) 0.019(2) 0.0012(19) 0.003(2) -0.0022(19)
C9 0.016(3) 0.020(3) 0.018(2) -0.001(2) 0.004(2) -0.002(2)
C10 0.033(3) 0.026(3) 0.022(3) 0.000(2) 0.013(2) 0.007(2)
C11 0.025(2) 0.018(3) 0.028(2) 0.001(2) 0.010(2) 0.007(2)
C12 0.023(2) 0.016(2) 0.021(2) 0.001(3) 0.0065(17) 0.001(3)
C13 0.028(3) 0.027(4) 0.021(3) 0.002(2) 0.007(2) 0.001(2)
C14 0.019(3) 0.020(2) 0.011(2) -0.0001(19) 0.002(2) -0.001(2)
C15 0.014(2) 0.031(3) 0.029(2) 0.001(3) 0.0067(18) 0.002(3)

loop_
_atom_type_symbol
_atom_type_description
_atom_type_scat_dispersion_real
_atom_type_scat_dispersion_imag
_atom_type_scat_source
C C 0.0033 0.0016 'International Tables Vol C Tables 4.2.6.8 and 6.1.1.4'
H H 0.0000 0.0000 'International Tables Vol C Tables 4.2.6.8 and 6.1.1.4'
O O 0.0106 0.0060 'International Tables Vol C Tables 4.2.6.8 and 6.1.1.4'
Br Br -0.2901 2.4595 'International Tables Vol C Tables 4.2.6.8 and 6.1.1.4'

loop_
_geom_angle_atom_site_label_1
_geom_angle_atom_site_label_2
_geom_angle_atom_site_label_3
_geom_angle
C14 O3 C15 116.0(5)
C6 C1 C2 121.7(4)
C6 C1 Br1 119.2(4)
C2 C1 Br1 119.1(4)
C3 C2 C1 118.9(4)
C3 C2 H2 120.5
C1 C2 H2 120.5
C2 C3 C4 121.2(5)
C2 C3 H3 119.4
C4 C3 H3 119.4
C5 C4 C3 117.7(5)
C5 C4 C7 117.4(4)
C3 C4 C7 125.0(5)
C4 C5 C6 122.2(5)
C4 C5 H5 118.9
C6 C5 H5 118.9
C1 C6 C5 118.3(5)
C1 C6 H6 120.9
C5 C6 H6 120.9
O1 C7 C4 119.5(5)
O1 C7 C8 120.7(4)
C4 C7 C8 119.8(4)
C14 C8 C9 109.1(4)
C14 C8 C7 110.6(4)
C9 C8 C7 111.7(4)
C14 C8 C12 113.8(4)
C9 C8 C12 103.8(4)
C7 C8 C12 107.7(4)
C13 C9 C10 125.8(5)
C13 C9 C8 126.4(5)
C10 C9 C8 107.8(4)
C9 C10 C11 105.6(4)
C9 C10 H10A 110.6
C11 C10 H10A 110.6
C9 C10 H10B 110.6
C11 C10 H10B 110.6
H10A C10 H10B 108.7
C10 C11 C12 102.5(4)
C10 C11 H11A 111.3
C12 C11 H11A 111.3
C10 C11 H11B 111.3
C12 C11 H11B 111.3
H11A C11 H11B 109.2
C11 C12 C8 103.9(5)
C11 C12 H12A 111.0
C8 C12 H12A 111.0
C11 C12 H12B 111.0
C8 C12 H12B 111.0
H12A C12 H12B 109.0
C9 C13 H13A 120.0
C9 C13 H13B 120.0
H13A C13 H13B 120.0
O2 C14 O3 124.7(4)
O2 C14 C8 125.6(4)
O3 C14 C8 109.8(4)
O3 C15 H15A 109.5
O3 C15 H15B 109.5
H15A C15 H15B 109.5
O3 C15 H15C 109.5
H15A C15 H15C 109.5
H15B C15 H15C 109.5

loop_
_geom_bond_atom_site_label_1
_geom_bond_atom_site_label_2
_geom_bond_distance
Br1 C1 1.895(4)
O1 C7 1.205(6)
O2 C14 1.204(6)
O3 C14 1.325(6)
O3 C15 1.454(5)
C1 C6 1.377(7)
C1 C2 1.391(7)
C2 C3 1.385(7)
C2 H2 0.9300
C3 C4 1.406(7)
C3 H3 0.9300
C4 C5 1.386(7)
C4 C7 1.482(7)
C5 C6 1.395(7)
C5 H5 0.9300
C6 H6 0.9300
C7 C8 1.542(7)
C8 C14 1.514(7)
C8 C9 1.530(7)
C8 C12 1.549(9)
C9 C13 1.305(7)
C9 C10 1.508(7)
C10 C11 1.519(8)
C10 H10A 0.9700
C10 H10B 0.9700
C11 C12 1.523(6)
C11 H11A 0.9700
C11 H11B 0.9700
C12 H12A 0.9700
C12 H12B 0.9700
C13 H13A 0.9300
C13 H13B 0.9300
C15 H15A 0.9600
C15 H15B 0.9600
C15 H15C 0.9600

loop_
_geom_torsion_atom_site_label_1
_geom_torsion_atom_site_label_2
_geom_torsion_atom_site_label_3
_geom_torsion_atom_site_label_4
_geom_torsion
C6 C1 C2 C3 2.5(7)
Br1 C1 C2 C3 -179.5(4)
C1 C2 C3 C4 -2.1(8)
C2 C3 C4 C5 0.6(7)
C2 C3 C4 C7 -179.9(5)
C3 C4 C5 C6 0.5(7)
C7 C4 C5 C6 -179.0(5)
C2 C1 C6 C5 -1.4(7)
Br1 C1 C6 C5 -179.4(4)
C4 C5 C6 C1 -0.1(7)
C5 C4 C7 O1 -19.1(7)
C3 C4 C7 O1 161.4(5)
C5 C4 C7 C8 163.5(4)
C3 C4 C7 C8 -16.1(7)
O1 C7 C8 C14 138.7(5)
C4 C7 C8 C14 -43.9(6)
O1 C7 C8 C9 17.1(6)
C4 C7 C8 C9 -165.5(4)
O1 C7 C8 C12 -96.3(5)
C4 C7 C8 C12 81.1(5)
C14 C8 C9 C13 -50.1(7)
C7 C8 C9 C13 72.4(6)
C12 C8 C9 C13 -171.8(5)
C14 C8 C9 C10 130.5(4)
C7 C8 C9 C10 -106.9(5)
C12 C8 C9 C10 8.8(5)
C13 C9 C10 C11 -163.2(5)
C8 C9 C10 C11 16.2(6)
C9 C10 C11 C12 -35.1(6)
C10 C11 C12 C8 40.5(5)
C14 C8 C12 C11 -149.0(4)
C9 C8 C12 C11 -30.5(5)
C7 C8 C12 C11 88.1(4)
C15 O3 C14 O2 0.9(7)
C15 O3 C14 C8 -179.3(4)
C9 C8 C14 O2 -100.8(5)
C7 C8 C14 O2 136.0(5)
C12 C8 C14 O2 14.6(7)
C9 C8 C14 O3 79.4(5)
C7 C8 C14 O3 -43.8(5)
C12 C8 C14 O3 -165.2(4)
